data_2243559
loop_
_publ_author_name
'F\'abry, Jan'
'Samolov\'a, Erika'

_publ_section_title
;
 Layered alkali propanoates <i>M</i>^+^(C~2~H~5~COO)^{-^}; <i>M</i>^+^ =
 Na^+^, K^+^, Rb^+^, Cs^+^
;
_journal_coeditor_code WM5573
_journal_issue 9
_journal_name_full 'Acta Crystallographica Section E'
_journal_page_first 1508
_journal_page_last 1513
_journal_paper_doi 10.1107/S2056989020011469
_journal_volume 76
_journal_year 2020
_chemical_formula_iupac '[Rb (C3 H5 O2)]'
_chemical_formula_moiety 'Rb, C3 H5 O2'
_chemical_formula_sum 'C3 H5 O2 Rb'
_chemical_formula_weight 158.5
_chemical_name_common 'Rubidium propionate'
_chemical_name_systematic
;
Poly[(\m~5~-propanoato)rubidium(I)]
;
_space_group_IT_number 2
_space_group_name_Hall '-P 1'
_space_group_name_H-M_alt 'P -1'
_symmetry_cell_setting triclinic
_symmetry_space_group_name_Hall '-P 1'
_symmetry_space_group_name_H-M 'P -1'
_atom_sites_solution_primary 'charge flipping'
_cell_angle_alpha 80.038(10)
_cell_angle_beta 81.465(10)
_cell_angle_gamma 88.987(10)
_cell_formula_units_Z 2
_cell_length_a 4.1538(13)
_cell_length_b 6.0008(16)
_cell_length_c 11.182(3)
_cell_measurement_reflns_used 2269
_cell_measurement_temperature 240
_cell_measurement_theta_max 28.97
_cell_measurement_theta_min 4.194
_cell_volume 271.47(13)
_computing_cell_refinement
;
SAINT (Bruker, 2017)
;
_computing_data_collection
;
APEX3 (Bruker, 2017)
;
_computing_data_reduction
;
SAINT (Bruker, 2017)
;
_computing_molecular_graphics
;
DIAMOND (Brandenburg, 2005)
;
_computing_publication_material
;
<i>JANA</i>2006 (Pet\<r\'i\<cek <i>et al.</i>, 2014)
;
_computing_structure_refinement
;
<i>JANA</i>2006 (Pet\<r\'i\<cek <i>et al.</i>, 2014)
;
_computing_structure_solution
;
<i>SUPERFLIP</i> (Palatinus & Chapuis, 2007)
;
_diffrn_ambient_temperature 240(2)
_diffrn_detector CCD
_diffrn_measured_fraction_theta_full 0.98
_diffrn_measured_fraction_theta_max 0.98
_diffrn_measurement_device 'Bruker D8 VENTURE Kappa Duo'
_diffrn_measurement_device_type 'Bruker D8 VENTURE Kappa Duo PHOTON 100 CMOS'
_diffrn_measurement_method '\f and \w scans'
_diffrn_radiation_monochromator 'Quazar Mo multilayer optic'
_diffrn_radiation_probe x-ray
_diffrn_radiation_source 'X-ray tube'
_diffrn_radiation_type 'Mo K\a'
_diffrn_radiation_wavelength 0.71073
_diffrn_reflns_av_R_equivalents 0.0688
_diffrn_reflns_av_unetI/netI 0.0813
_diffrn_reflns_limit_h_max 5
_diffrn_reflns_limit_h_min -5
_diffrn_reflns_limit_k_max 8
_diffrn_reflns_limit_k_min -7
_diffrn_reflns_limit_l_max 15
_diffrn_reflns_limit_l_min -15
_diffrn_reflns_number 5050
_diffrn_reflns_theta_full 30.09
_diffrn_reflns_theta_max 30.14
_diffrn_reflns_theta_min 3.45
_diffrn_source 'I\mS  micro-focus sealed tube'
_diffrn_standards_number 0
_exptl_absorpt_coefficient_mu 8.99
_exptl_absorpt_correction_T_max 0.7620
_exptl_absorpt_correction_T_min 0.1600
_exptl_absorpt_correction_type multi-scan
_exptl_absorpt_process_details
;
(<i>SADABS</i>; Bruker, 2017)
;
_exptl_crystal_colour colourless
_exptl_crystal_density_diffrn 1.9394
_exptl_crystal_description plate
_exptl_crystal_F_000 152
_exptl_crystal_size_max 0.321
_exptl_crystal_size_mid 0.284
_exptl_crystal_size_min 0.032
_refine_diff_density_max 0.88
_refine_diff_density_min -0.84
_refine_ls_extinction_method none
_refine_ls_goodness_of_fit_gt 1.61
_refine_ls_goodness_of_fit_ref 1.36
_refine_ls_hydrogen_treatment constr
_refine_ls_number_constraints 20
_refine_ls_number_parameters 55
_refine_ls_number_reflns 1568
_refine_ls_number_restraints 0
_refine_ls_R_factor_all 0.0878
_refine_ls_R_factor_gt 0.0467
_refine_ls_shift/su_max 0.0038
_refine_ls_shift/su_mean 0.0008
_refine_ls_structure_factor_coef Fsqd
_refine_ls_weighting_details w=1/(\s^2^(I)+0.0004I^2^)
_refine_ls_weighting_scheme sigma
_refine_ls_wR_factor_gt 0.0871
_refine_ls_wR_factor_ref 0.0950
_reflns_number_gt 963
_reflns_number_total 1568
_reflns_threshold_expression I>3\s(I)
_cod_data_source_file wm5573sup1.cif
_cod_data_source_block III
_cod_original_cell_volume 271.48(13)
_cod_original_formula_sum 'C3 H5 O2 Rb1'
_cod_database_code 2243559

loop_
_space_group_symop_id
_space_group_symop_operation_xyz
1 x,y,z
2 -x,-y,-z

loop_
_atom_site_type_symbol
_atom_site_label
_atom_site_fract_x
_atom_site_fract_y
_atom_site_fract_z
_atom_site_U_iso_or_equiv
_atom_site_adp_type
_atom_site_calc_flag
_atom_site_refinement_flags
_atom_site_occupancy
_atom_site_site_symmetry_multiplicity
_atom_site_disorder_assembly
_atom_site_disorder_group
Rb Rb1 0.73165(12) 0.71678(9) 0.60411(5) 0.03307(18) Uani d . 1 2 . .
O O1 0.7845(8) 0.6143(6) 0.3502(3) 0.0379(13) Uani d . 1 2 . .
O O2 0.7998(9) 0.9829(6) 0.3534(3) 0.0410(14) Uani d . 1 2 . .
C C1 0.7720(11) 0.8167(9) 0.3016(4) 0.0285(17) Uani d . 1 2 . .
C C2 0.7054(16) 0.8726(13) 0.1694(6) 0.063(3) Uani d . 1 2 . .
C C3 0.689(2) 0.6740(14) 0.1052(6) 0.084(4) Uani d . 1 2 . .
H H1c2 0.867601 0.979995 0.122034 0.0757 Uiso d . 1 2 . .
H H2c2 0.505805 0.958462 0.166536 0.0757 Uiso d . 1 2 . .
H H1c3 0.669326 0.727128 0.020563 0.1263 Uiso d . 1 2 . .
H H2c3 0.883574 0.586403 0.11031 0.1263 Uiso d . 1 2 . .
H H3c3 0.503336 0.581496 0.143673 0.1263 Uiso d . 1 2 . .

loop_
_atom_site_aniso_label
_atom_site_aniso_U_11
_atom_site_aniso_U_22
_atom_site_aniso_U_33
_atom_site_aniso_U_12
_atom_site_aniso_U_13
_atom_site_aniso_U_23
_atom_site_aniso_type_symbol
Rb1 0.0334(3) 0.0197(3) 0.0471(3) 0.00058(18) -0.0087(2) -0.00620(19) Rb
O1 0.048(2) 0.0192(19) 0.048(2) -0.0005(17) -0.0131(17) -0.0039(16) O
O2 0.047(2) 0.022(2) 0.056(2) -0.0019(18) -0.0091(19) -0.0106(17) O
C1 0.022(2) 0.027(3) 0.036(3) -0.003(2) -0.003(2) -0.003(2) C
C2 0.071(5) 0.062(5) 0.057(4) -0.002(4) -0.024(4) -0.001(4) C
C3 0.134(8) 0.079(6) 0.049(4) -0.013(6) -0.031(5) -0.022(4) C

loop_
_atom_type_symbol
_atom_type_scat_dispersion_real
_atom_type_scat_dispersion_imag
_atom_type_scat_source
C 0.0033 0.0016 'International Tables Vol C tables 4.2.6.8 and 6.1.1.1'
H 0.0000 0.0000 'International Tables Vol C tables 4.2.6.8 and 6.1.1.1'
O 0.0106 0.0060 'International Tables Vol C tables 4.2.6.8 and 6.1.1.1'
Rb -0.9393 2.9676 'International Tables Vol C tables 4.2.6.8 and 6.1.1.1'

loop_
_exptl_crystal_face_index_h
_exptl_crystal_face_index_k
_exptl_crystal_face_index_l
_exptl_crystal_face_perp_dist
? ? ? ?

loop_
_geom_angle_atom_site_label_1
_geom_angle_atom_site_label_2
_geom_angle_atom_site_label_3
_geom_angle_site_symmetry_1
_geom_angle_site_symmetry_2
_geom_angle_site_symmetry_3
_geom_angle
_geom_angle_publ_flag
O1 C1 O2 . . . 125.5(5) ?
O1 C1 C2 . . . 118.7(5) ?
O2 C1 C2 . . . 115.7(5) ?
C1 C2 C3 . . . 115.7(6) ?
C1 C2 H1c2 . . . 109.47 ?
C1 C2 H2c2 . . . 109.47 ?
C3 C2 H1c2 . . . 109.47 ?
C3 C2 H2c2 . . . 109.47 ?
H1c2 C2 H2c2 . . . 102.39 ?
C2 C3 H1c3 . . . 109.47 ?
C2 C3 H2c3 . . . 109.47 ?
C2 C3 H3c3 . . . 109.47 ?
H1c3 C3 H2c3 . . . 109.47 ?
H1c3 C3 H3c3 . . . 109.47 ?
H2c3 C3 H3c3 . . . 109.47 ?
O1 Rb1 O1 . . 2_666 82.25(10) ?
O1 Rb1 O1 . . 2_766 88.15(10) ?
O1 Rb1 O2 . . . 43.93(10) ?
O1 Rb1 O2 . . 2_676 109.85(11) ?
O1 Rb1 O2 . . 2_776 116.72(10) ?
O1 Rb1 O1 2_666 . 2_766 93.20(10) ?
O1 Rb1 O2 2_666 . . 112.60(11) ?
O1 Rb1 O2 2_666 . 2_676 82.45(10) ?
O1 Rb1 O2 2_666 . 2_776 160.59(10) ?
O1 Rb1 O2 2_766 . . 116.19(10) ?
O1 Rb1 O2 2_766 . 2_676 160.58(10) ?
O1 Rb1 O2 2_766 . 2_776 83.87(11) ?
O2 Rb1 O2 . . 2_676 82.76(10) ?
O2 Rb1 O2 . . 2_776 85.67(11) ?
O2 Rb1 O2 2_676 . 2_776 93.94(11) ?
Rb1 O1 Rb1 . . 2_666 97.75(10) ?
Rb1 O1 Rb1 . . 2_766 91.85(10) ?
Rb1 O1 O2 . . . 67.30(14) ?
Rb1 O1 Rb1 2_666 . 2_766 93.20(10) ?

loop_
_geom_bond_atom_site_label_1
_geom_bond_atom_site_label_2
_geom_bond_site_symmetry_1
_geom_bond_site_symmetry_2
_geom_bond_distance
_geom_bond_publ_flag
Rb1 O1 . . 2.984(4) ?
Rb1 O1 . 2_666 2.877(4) ?
Rb1 O1 . 2_766 2.839(4) ?
Rb1 O2 . . 2.953(4) ?
Rb1 O2 . 2_676 2.862(4) ?
Rb1 O2 . 2_776 2.820(4) ?
Rb1 C1 . . 3.312(5) ?
O1 C1 . . 1.245(6) ?
O2 C1 . . 1.253(7) ?
C1 C2 . . 1.523(8) ?
C2 C3 . . 1.502(11) ?
C2 H1c2 . . 0.97 ?
C2 H2c2 . . 0.97 ?
C3 H1c3 . . 0.96 ?
C3 H2c3 . . 0.96 ?
C3 H3c3 . . 0.96 ?

loop_
_geom_torsion_atom_site_label_1
_geom_torsion_atom_site_label_2
_geom_torsion_atom_site_label_3
_geom_torsion_atom_site_label_4
_geom_torsion_site_symmetry_1
_geom_torsion_site_symmetry_2
_geom_torsion_site_symmetry_3
_geom_torsion_site_symmetry_4
_geom_torsion
_geom_torsion_publ_flag
O1 C1 C2 C3 . . . . -5.1(8) no
O2 C1 C2 C3 . . . . 177.0(5) no

loop_
_restr_angle_atom_site_label_1
_restr_angle_site_symmetry_1
_restr_angle_atom_site_label_2
_restr_angle_site_symmetry_2
_restr_angle_atom_site_label_3
_restr_angle_site_symmetry_3
_restr_angle_target
_restr_angle_target_weight_param
? ? ? ? ? ? ? ?

loop_
_restr_distance_atom_site_label_1
_restr_distance_site_symmetry_1
_restr_distance_atom_site_label_2
_restr_distance_site_symmetry_2
_restr_distance_target
_restr_distance_target_weight_param
? ? ? ? ? ?

loop_
_restr_equal_angle_atom_site_label_1
_restr_equal_angle_site_symmetry_1
_restr_equal_angle_atom_site_label_2
_restr_equal_angle_site_symmetry_2
_restr_equal_angle_atom_site_label_3
_restr_equal_angle_site_symmetry_3
_restr_equal_angle_class_class_id
_restr_equal_angle_class_target_weight_param
? ? ? ? ? ? ? ?

loop_
_restr_equal_distance_atom_site_label_1
_restr_equal_distance_site_symmetry_1
_restr_equal_distance_atom_site_label_2
_restr_equal_distance_site_symmetry_2
_restr_equal_distance_class_class_id
_restr_equal_distance_class_target_weight_param
? ? ? ? ? ?

loop_
_restr_equal_torsion_atom_site_label_1
_restr_equal_torsion_site_symmetry_1
_restr_equal_torsion_atom_site_label_2
_restr_equal_torsion_site_symmetry_2
_restr_equal_torsion_atom_site_label_3
_restr_equal_torsion_site_symmetry_3
_restr_equal_torsion_atom_site_label_4
_restr_equal_torsion_site_symmetry_4
_restr_equal_torsion_class_class_id
_restr_equal_torsion_class_target_weight_param
? ? ? ? ? ? ? ? ? ?

loop_
_restr_torsion_atom_site_label_1
_restr_torsion_site_symmetry_1
_restr_torsion_atom_site_label_2
_restr_torsion_site_symmetry_2
_restr_torsion_atom_site_label_3
_restr_torsion_site_symmetry_3
_restr_torsion_atom_site_label_4
_restr_torsion_site_symmetry_4
_restr_torsion_angle_target
_restr_torsion_weight_param
? ? ? ? ? ? ? ? ? ?

loop_
_twin_individual_id
_twin_individual_mass_fraction_refined
_twin_individual_twin_matrix_11
_twin_individual_twin_matrix_12
_twin_individual_twin_matrix_13
_twin_individual_twin_matrix_21
_twin_individual_twin_matrix_22
_twin_individual_twin_matrix_23
_twin_individual_twin_matrix_31
_twin_individual_twin_matrix_32
_twin_individual_twin_matrix_33
? ? ? ? ? ? ? ? ? ? ?

_cod_database_fobs_code 2243559
